data_4300252
loop_
_publ_author_name
'Saatchi, Katayoun'
'Thompson, Katherine H.'
'Patrick, Brian O.'
'Pink, Maren'
'Yuen, Violet G.'
'McNeill, John H.'
'Orvig, Chris'

_publ_section_title
;
 Coordination Chemistry and Insulin-Enhancing Behavior of Vanadium
 Complexes with Maltol C6H6O3 Structural Isomers
;
_journal_coden_ASTM INOCAJ
_journal_issue 8
_journal_name_full 'Inorganic Chemistry'
_journal_page_first 2689
_journal_page_last 2697
_journal_paper_doi 10.1021/ic048186g
_journal_volume 44
_journal_year 2005
_chemical_formula_moiety 'C12 H12 O8 V'
_chemical_formula_sum 'C12 H12 O8 V'
_chemical_formula_weight 335.16
_chemical_name_common 00380
_space_group_IT_number 15
_symmetry_cell_setting monoclinic
_symmetry_space_group_name_Hall '-C 2yc'
_symmetry_space_group_name_H-M 'C 1 2/c 1'
_cell_angle_alpha 90.000(6)
_cell_angle_beta 96.513(6)
_cell_angle_gamma 90.000(6)
_cell_formula_units_Z 4
_cell_length_a 12.376(4)
_cell_length_b 13.879(5)
_cell_length_c 8.011(3)
_cell_measurement_temperature 173(2)
_cell_volume 1367.2(8)
_diffrn_ambient_temperature 173(2)
_exptl_crystal_density_diffrn 1.628
_cod_duplicate_entry 4300771
_cod_original_sg_symbol_H-M 'C 2/c'
_cod_database_code 4300252

loop_
_symmetry_equiv_pos_as_xyz
'x, y, z'
'-x, y, -z+1/2'
'x+1/2, y+1/2, z'
'-x+1/2, y+1/2, -z+1/2'
'-x, -y, -z'
'x, -y, z-1/2'
'-x+1/2, -y+1/2, -z'
'x+1/2, -y+1/2, z-1/2'

loop_
_atom_site_label
_atom_site_type_symbol
_atom_site_fract_x
_atom_site_fract_y
_atom_site_fract_z
_atom_site_U_iso_or_equiv
_atom_site_adp_type
_atom_site_occupancy
_atom_site_symmetry_multiplicity
_atom_site_calc_flag
_atom_site_refinement_flags
_atom_site_disorder_assembly
_atom_site_disorder_group
V1 V 0.0000 0.36090(3) 0.7500 0.02164(18) Uani 1 2 d S . .
O4 O 0.0000 0.24592(14) 0.7500 0.0294(5) Uani 1 2 d S . .
O5 O 0.0000 0.51845(14) 0.7500 0.0327(5) Uani 1 2 d S . .
H5O H 0.0039 0.5480 0.8380 0.049 Uiso 1 1 d R . .
O1 O 0.35268(15) 0.37241(14) 0.6125(3) 0.0356(5) Uani 0.88 1 d PD A 1
O2 O 0.06563(16) 0.3798(8) 0.5352(3) 0.0254(9) Uani 0.88 1 d PD A 1
O3 O 0.1457(2) 0.3762(2) 0.8938(3) 0.0251(6) Uani 0.88 1 d PD A 1
C1 C 0.3338(2) 0.36947(18) 0.4445(4) 0.0370(6) Uani 0.88 1 d PD A 1
H1 H 0.3898 0.3648 0.3729 0.044 Uiso 0.88 1 calc PR A 1
C2 C 0.2279(3) 0.3738(4) 0.3882(3) 0.0304(7) Uani 0.88 1 d PD A 1
H2 H 0.1972 0.3751 0.2741 0.036 Uiso 0.88 1 calc PR A 1
C3 C 0.1701(2) 0.3761(3) 0.5323(3) 0.0247(5) Uani 0.88 1 d PD A 1
C4 C 0.24977(17) 0.37504(14) 0.6713(3) 0.0287(5) Uani 0.88 1 d PD A 1
C5 C 0.2396(2) 0.3768(3) 0.8416(3) 0.0268(5) Uani 0.88 1 d PD A 1
C6 C 0.3377(2) 0.37889(19) 0.9691(4) 0.0343(7) Uani 0.88 1 d PD A 1
H6A H 0.3281 0.4283 1.0536 0.051 Uiso 0.88 1 calc PR A 1
H6B H 0.4022 0.3939 0.9134 0.051 Uiso 0.88 1 calc PR A 1
H6C H 0.3470 0.3158 1.0238 0.051 Uiso 0.88 1 calc PR A 1
O1' O 0.3581(5) 0.3461(13) 0.6624(13) 0.0356(5) Uani 0.12 1 d PD A 2
O2' O 0.1399(14) 0.394(2) 0.8996(17) 0.0251(6) Uani 0.12 1 d PD A 2
O3' O 0.0748(9) 0.388(6) 0.537(2) 0.0254(9) Uani 0.12 1 d PD A 2
C1' C 0.4005(8) 0.3287(17) 0.8209(15) 0.065(7) Uani 0.12 1 d PD A 2
H1' H 0.4721 0.3048 0.8503 0.078 Uiso 0.12 1 calc PR A 2
C2' C 0.3315(13) 0.3483(18) 0.9333(9) 0.0343(7) Uani 0.12 1 d PD A 2
H2' H 0.3464 0.3442 1.0520 0.041 Uiso 0.12 1 calc PR A 2
C3' C 0.2314(11) 0.377(2) 0.8407(8) 0.0268(5) Uani 0.12 1 d PD A 2
C4' C 0.24977(17) 0.37504(14) 0.6713(3) 0.0287(5) Uani 0.12 1 d PD A 2
C5' C 0.1770(9) 0.382(2) 0.5269(11) 0.0247(5) Uani 0.12 1 d PD A 2
C6' C 0.2139(16) 0.366(4) 0.3576(8) 0.0304(7) Uani 0.12 1 d PD A 2
H6'A H 0.1697 0.3151 0.2985 0.046 Uiso 0.12 1 calc PR A 2
H6'B H 0.2905 0.3463 0.3709 0.046 Uiso 0.12 1 calc PR A 2
H6'C H 0.2057 0.4257 0.2925 0.046 Uiso 0.12 1 calc PR A 2

loop_
_atom_site_aniso_label
_atom_site_aniso_U_11
_atom_site_aniso_U_22
_atom_site_aniso_U_33
_atom_site_aniso_U_23
_atom_site_aniso_U_13
_atom_site_aniso_U_12
V1 0.0195(3) 0.0251(3) 0.0198(3) 0.000 0.00034(18) 0.000
O4 0.0280(10) 0.0300(11) 0.0302(11) 0.000 0.0025(8) 0.000
O5 0.0492(13) 0.0280(11) 0.0192(9) 0.000 -0.0036(9) 0.000
O1 0.0231(9) 0.0489(14) 0.0354(12) 0.0017(8) 0.0059(8) 0.0077(7)
O2 0.0221(8) 0.033(2) 0.0213(7) 0.0007(6) 0.0017(6) -0.0001(13)
O3 0.0211(8) 0.0297(18) 0.0235(8) 0.0009(7) -0.0017(6) 0.0009(7)
C1 0.0328(15) 0.0438(15) 0.0366(14) -0.0025(10) 0.0136(11) 0.0062(10)
C2 0.0329(14) 0.0342(17) 0.0250(12) -0.0020(14) 0.0072(10) 0.0051(12)
C3 0.0249(11) 0.0241(11) 0.0258(10) 0.0017(7) 0.0055(8) 0.0008(8)
C4 0.0192(10) 0.0344(12) 0.0326(12) -0.0005(8) 0.0039(9) 0.0039(7)
C5 0.0218(11) 0.0273(11) 0.0299(11) 0.0024(7) -0.0029(8) 0.0027(8)
C6 0.0235(12) 0.048(2) 0.0301(13) 0.0038(10) -0.0023(10) 0.0002(11)
O1' 0.0231(9) 0.0489(14) 0.0354(12) 0.0017(8) 0.0059(8) 0.0077(7)
O2' 0.0211(8) 0.0297(18) 0.0235(8) 0.0009(7) -0.0017(6) 0.0009(7)
O3' 0.0221(8) 0.033(2) 0.0213(7) 0.0007(6) 0.0017(6) -0.0001(13)
C1' 0.027(11) 0.053(14) 0.11(2) -0.008(14) 0.002(12) 0.009(10)
C2' 0.0235(12) 0.048(2) 0.0301(13) 0.0038(10) -0.0023(10) 0.0002(11)
C3' 0.0218(11) 0.0273(11) 0.0299(11) 0.0024(7) -0.0029(8) 0.0027(8)
C4' 0.0192(10) 0.0344(12) 0.0326(12) -0.0005(8) 0.0039(9) 0.0039(7)
C5' 0.0249(11) 0.0241(11) 0.0258(10) 0.0017(7) 0.0055(8) 0.0008(8)
C6' 0.0329(14) 0.0342(17) 0.0250(12) -0.0020(14) 0.0072(10) 0.0051(12)

loop_
_geom_bond_atom_site_label_1
_geom_bond_atom_site_label_2
_geom_bond_distance
_geom_bond_site_symmetry_2
_geom_bond_publ_flag
V1 O4 1.596(2) . ?
V1 O2 2.001(4) 2_556 ?
V1 O2 2.001(4) . ?
V1 O3 2.038(3) . ?
V1 O3 2.038(3) 2_556 ?
V1 O2' 2.04(2) . ?
V1 O2' 2.04(2) 2_556 ?
V1 O3' 2.07(3) 2_556 ?
V1 O3' 2.07(3) . ?
V1 O5 2.187(2) . ?
O5 H5O 0.8125 . ?
O1 C1 1.340(3) . ?
O1 C4 1.408(3) . ?
O2 C3 1.297(3) . ?
O3 C5 1.279(3) . ?
C1 C2 1.338(4) . ?
C1 H1 0.9500 . ?
C2 C3 1.425(3) . ?
C2 H2 0.9500 . ?
C3 C4 1.401(4) . ?
C4 C5 1.384(4) . ?
C5 C6 1.495(4) . ?
C6 H6A 0.9800 . ?
C6 H6B 0.9800 . ?
C6 H6C 0.9800 . ?
O1' C1' 1.340(4) . ?
O2' C3' 1.297(3) . ?
O3' C5' 1.279(3) . ?
C1' C2' 1.338(4) . ?
C1' H1' 0.9500 . ?
C2' C3' 1.426(4) . ?
C2' H2' 0.9500 . ?
C5' C6' 1.496(4) . ?
C6' H6'A 0.9800 . ?
C6' H6'B 0.9800 . ?
C6' H6'C 0.9800 . ?
